data_1570239
loop_
_publ_author_name
'Ye, Changqing'
'Huang, Rui'
'Chiou, Mong-Feng'
'Wang, Bo'
'Li, Daliang'
'Bao, Hongli'

_publ_section_title
;
 Synthesis of a new fluorophore: wavelength-tunable
 bisbenzo[<i>f</i>]isoindolylidenes.
;
_journal_issue 45
_journal_name_full 'Chemical science'
_journal_page_first 13151
_journal_page_last 13158
_journal_paper_doi 10.1039/d3sc04445a
_journal_volume 14
_journal_year 2023
_chemical_formula_moiety 'C36 H22 N2'
_chemical_formula_sum 'C36 H22 N2'
_chemical_formula_weight 482.55
_space_group_crystal_system monoclinic
_space_group_IT_number 14
_space_group_name_Hall '-P 2yn'
_space_group_name_H-M_alt 'P 1 21/n 1'
_atom_sites_solution_hydrogens geom
_atom_sites_solution_primary dual
_audit_creation_date 2019-11-11
_audit_creation_method
;
Olex2 1.2
(compiled 2018.05.29 svn.r3508 for OlexSys, GUI svn.r5506)
;
_audit_update_record
;
2021-12-13 deposited with the CCDC.	2023-11-01 downloaded from the CCDC.
;
_cell_angle_alpha 90
_cell_angle_beta 101.414(6)
_cell_angle_gamma 90
_cell_formula_units_Z 2
_cell_length_a 12.4695(8)
_cell_length_b 5.8013(3)
_cell_length_c 17.3780(10)
_cell_measurement_reflns_used 2426
_cell_measurement_temperature 299.22(19)
_cell_measurement_theta_max 57.6510
_cell_measurement_theta_min 3.4530
_cell_volume 1232.25(13)
_computing_cell_refinement 'CrysAlisPro 1.171.40.59a (Rigaku OD, 2019)'
_computing_data_collection 'CrysAlisPro 1.171.40.59a (Rigaku OD, 2019)'
_computing_data_reduction 'CrysAlisPro 1.171.40.59a (Rigaku OD, 2019)'
_computing_molecular_graphics 'Olex2 (Dolomanov et al., 2009)'
_computing_publication_material 'Olex2 (Dolomanov et al., 2009)'
_computing_structure_refinement 'ShelXL (Sheldrick, 2015)'
_computing_structure_solution 'ShelXT (Sheldrick, 2015)'
_diffrn_ambient_environment air
_diffrn_ambient_temperature 299.22(19)
_diffrn_detector 'Hybrid Pixel Array Detector'
_diffrn_detector_area_resol_mean 10.0000
_diffrn_detector_type HyPix
_diffrn_measured_fraction_theta_full 0.998
_diffrn_measured_fraction_theta_max 0.964
_diffrn_measurement_details
;
List of Runs (angles in degrees, time in seconds):

  # Type    Start    End  Width  t~exp~   \w     \q     \k     \f   Frames
#--------------------------------------------------------------------------
  1  \w    -71.00 -39.00   0.50    0.60    --   -1.41 -18.00  48.00   64
  2  \w    -34.00  14.00   0.50    0.60    --   -1.41 -18.00  48.00   96
  3  \w      1.00  26.00   0.50    2.40    --   72.34 -18.00  48.00   50
  4  \w      0.00  43.00   0.50    2.40    --   72.34 -38.00  90.00   86
  5  \w      1.00  63.00   0.50    2.40    --   72.34 -57.00-120.00  124
  6  \w     68.00  96.00   0.50    2.40    --   72.34 -77.00-120.00   56
  7  \w     43.00 108.00   0.50    2.40    --   72.34-125.00-120.00  130
  8  \w     17.00  59.00   0.50    2.40    --   72.34 -77.00-120.00   84
  9  \w     57.00 136.00   0.50    2.40    --   72.34  18.00-143.00  158
 10  \w     40.00  70.00   0.50    0.60    --   -1.41  38.00-150.00   60
 11  \w     20.00  45.00   0.50    0.60    --   -1.41  18.00-143.00   50
 12  \w     10.00  35.00   0.50    0.60    --   -1.41  38.00-150.00   50
 13  \w    -26.00  -1.00   0.50    2.40    --  -75.15  18.00-143.00   50
 14  \w    -26.00  -1.00   0.50    2.40    --  -75.15  19.00-180.00   50
 15  \w    -42.00  -5.00   0.50    2.40    --  -75.15  38.00 -30.00   74
 16  \w    -28.00  -2.00   0.50    2.40    --  -75.15  38.00   0.00   52
 17  \w    -66.00  -6.00   0.50    2.40    --  -75.15  57.00   0.00  120
 18  \w   -146.00 -71.00   0.50    2.40    --  -75.15 -18.00  48.00  150
;
_diffrn_measurement_device 'four-circle diffractometer'
_diffrn_measurement_device_type 'ROD, Synergy Custom system, HyPix'
_diffrn_measurement_method '\w scans'
_diffrn_orient_matrix_type 'CrysAlisPro convention (1999,Acta A55,543-557)'
_diffrn_orient_matrix_UB_11 -0.0348030000
_diffrn_orient_matrix_UB_12 0.0363363000
_diffrn_orient_matrix_UB_13 -0.0769642000
_diffrn_orient_matrix_UB_21 -0.1031689000
_diffrn_orient_matrix_UB_22 -0.0389979000
_diffrn_orient_matrix_UB_23 0.0078963000
_diffrn_orient_matrix_UB_31 -0.0122712000
_diffrn_orient_matrix_UB_32 0.2246143000
_diffrn_orient_matrix_UB_33 0.0138182000
_diffrn_radiation_monochromator mirror
_diffrn_radiation_probe x-ray
_diffrn_radiation_type GaK\a
_diffrn_radiation_wavelength 1.3405
_diffrn_reflns_av_R_equivalents 0.0691
_diffrn_reflns_av_unetI/netI 0.0603
_diffrn_reflns_Laue_measured_fraction_full 0.998
_diffrn_reflns_Laue_measured_fraction_max 0.964
_diffrn_reflns_limit_h_max 16
_diffrn_reflns_limit_h_min -16
_diffrn_reflns_limit_k_max 7
_diffrn_reflns_limit_k_min -3
_diffrn_reflns_limit_l_max 22
_diffrn_reflns_limit_l_min -22
_diffrn_reflns_number 9039
_diffrn_reflns_point_group_measured_fraction_full 0.998
_diffrn_reflns_point_group_measured_fraction_max 0.964
_diffrn_reflns_theta_full 53.543
_diffrn_reflns_theta_max 60.545
_diffrn_reflns_theta_min 3.488
_diffrn_source 'micro-focus metaljet'
_exptl_absorpt_coefficient_mu 0.375
_exptl_absorpt_correction_T_max 1.00000
_exptl_absorpt_correction_T_min 0.52010
_exptl_absorpt_correction_type multi-scan
_exptl_absorpt_process_details
;
CrysAlisPro 1.171.40.59a (Rigaku Oxford Diffraction, 2019)
Empirical absorption correction using spherical harmonics,
 implemented in SCALE3 ABSPACK scaling algorithm.
;
_exptl_crystal_colour 'dark orange'
_exptl_crystal_colour_modifier dark
_exptl_crystal_colour_primary orange
_exptl_crystal_density_diffrn 1.301
_exptl_crystal_description needle
_exptl_crystal_F_000 504
_exptl_crystal_size_max 0.2
_exptl_crystal_size_mid 0.1
_exptl_crystal_size_min 0.05
_refine_diff_density_max 0.223
_refine_diff_density_min -0.181
_refine_diff_density_rms 0.044
_refine_ls_extinction_method none
_refine_ls_goodness_of_fit_ref 1.015
_refine_ls_hydrogen_treatment constr
_refine_ls_matrix_type full
_refine_ls_number_parameters 172
_refine_ls_number_reflns 2730
_refine_ls_number_restraints 36
_refine_ls_restrained_S_all 1.009
_refine_ls_R_factor_all 0.0937
_refine_ls_R_factor_gt 0.0617
_refine_ls_shift/su_max 0.000
_refine_ls_shift/su_mean 0.000
_refine_ls_structure_factor_coef Fsqd
_refine_ls_weighting_details 'w=1/[\s^2^(Fo^2^)+(0.1205P)^2^] where P=(Fo^2^+2Fc^2^)/3'
_refine_ls_weighting_scheme calc
_refine_ls_wR_factor_gt 0.1756
_refine_ls_wR_factor_ref 0.2001
_reflns_Friedel_coverage 0.000
_reflns_number_gt 1785
_reflns_number_total 2730
_reflns_threshold_expression 'I > 2\s(I)'
_cod_data_source_file d3sc04445a2.cif
_cod_data_source_block ycq-20191111
_cod_depositor_comments 'Adding full bibliography for 1570237--1570240.cif.'
_cod_database_code 1570239
_shelx_shelxl_version_number 2017/1
_chemical_oxdiff_formula CHN
_shelx_space_group_comment
;
The symmetry employed for this shelxl refinement is uniquely defined
by the following loop, which should always be used as a source of
symmetry information in preference to the above space-group names.
They are only intended as comments.
;
_diffrn_oxdiff_digest_frames
;
01e5f25597962cb53dc4c9cc56247b967d00030662d
;
_reflns_odcompleteness_completeness 99.53
_reflns_odcompleteness_iscentric 1
_reflns_odcompleteness_theta 56.82
_olex2_refinement_description
;
1. Others
 Fixed Uiso: H009(0.068) H00A(0.066) H00B(0.073) H00C(0.08) H00D(0.078)
 H00E(0.079) H00F(0.084) H00G(0.092) H00H(0.09) H00I(0.098) H00J(0.107)
 Fixed X: H009(0.486267) H00A(0.691839) H00B(0.685318) H00C(0.635799)
 H00D(0.639568) H00E(0.488196) H00F(0.537629) H00G(0.738356) H00H(0.861729)
 H00I(0.792933) H00J(0.889775)
 Fixed Y: H009(1.083192) H00A(0.401316) H00B(0.373499) H00C(0.521899)
 H00D(0.469046) H00E(1.05491) H00F(0.864299) H00G(0.18528) H00H(-0.032764)
 H00I(0.328876) H00J(0.042151)
 Fixed Z: H009(0.33321) H00A(0.374449) H00B(0.230933) H00C(0.108102)
 H00D(0.655223) H00E(0.18985) H00F(0.087388) H00G(0.728876) H00H(0.678811)
 H00I(0.480108) H00J(0.554267)
;
_olex2_submission_special_instructions 'No special instructions were received'
_oxdiff_exptl_absorpt_empirical_details
;
Empirical correction (ABSPACK) includes:
- Absorption correction using spherical harmonics
- Frame scaling
;
_oxdiff_exptl_absorpt_empirical_full_max 2.140
_oxdiff_exptl_absorpt_empirical_full_min 0.377

loop_
_space_group_symop_operation_xyz
'x, y, z'
'-x+1/2, y+1/2, -z+1/2'
'-x, -y, -z'
'x-1/2, -y-1/2, z-1/2'

loop_
_atom_site_label
_atom_site_type_symbol
_atom_site_fract_x
_atom_site_fract_y
_atom_site_fract_z
_atom_site_U_iso_or_equiv
_atom_site_adp_type
_atom_site_occupancy
_atom_site_site_symmetry_order
_atom_site_calc_flag
_atom_site_refinement_flags_posn
_atom_site_refinement_flags_adp
_atom_site_refinement_flags_occupancy
_atom_site_disorder_assembly
_atom_site_disorder_group
N001 N 0.58515(14) 0.7597(3) 0.54721(10) 0.0576(5) Uani 1 1 d . . . . .
C002 C 0.70396(17) 0.4294(3) 0.55896(12) 0.0552(5) Uani 1 1 d . U . . .
C003 C 0.63888(17) 0.6099(3) 0.51284(12) 0.0543(5) Uani 1 1 d . . . . .
C004 C 0.62310(17) 0.6530(3) 0.42786(11) 0.0525(5) Uani 1 1 d . . . . .
C005 C 0.55936(17) 0.8353(3) 0.27680(12) 0.0549(5) Uani 1 1 d . . . . .
C006 C 0.55857(17) 0.8564(3) 0.41468(12) 0.0540(5) Uani 1 1 d . . . . .
C007 C 0.53259(18) 0.9149(3) 0.49058(13) 0.0564(5) Uani 1 1 d . . . . .
C008 C 0.61904(17) 0.6253(3) 0.28909(12) 0.0542(5) Uani 1 1 d . . . . .
C009 C 0.52752(17) 0.9486(3) 0.34096(12) 0.0570(5) Uani 1 1 d . . . . .
H009 H 0.486267 1.083192 0.333210 0.068 Uiso 1 1 calc R . . . .
C00A C 0.65151(17) 0.5370(3) 0.36587(12) 0.0553(5) Uani 1 1 d . . . . .
H00A H 0.691839 0.401316 0.374449 0.066 Uiso 1 1 calc R . . . .
C00B C 0.64636(19) 0.5111(3) 0.22351(12) 0.0605(6) Uani 1 1 d . . . . .
H00B H 0.685318 0.373499 0.230933 0.073 Uiso 1 1 calc R . . . .
C00C C 0.6167(2) 0.5988(4) 0.15039(14) 0.0669(6) Uani 1 1 d . . . . .
H00C H 0.635799 0.521899 0.108102 0.080 Uiso 1 1 calc R . . . .
C00D C 0.6898(2) 0.3835(3) 0.63410(13) 0.0651(6) Uani 1 1 d . U . . .
H00D H 0.639568 0.469046 0.655223 0.078 Uiso 1 1 calc R . . . .
C00E C 0.5286(2) 0.9195(3) 0.19919(13) 0.0656(6) Uani 1 1 d . . . . .
H00E H 0.488196 1.054910 0.189850 0.079 Uiso 1 1 calc R . . . .
C00F C 0.5575(2) 0.8050(4) 0.13793(14) 0.0702(6) Uani 1 1 d . . . . .
H00F H 0.537629 0.864299 0.087388 0.084 Uiso 1 1 calc R . . . .
C00G C 0.7489(2) 0.2130(4) 0.67819(15) 0.0763(7) Uani 1 1 d . U . . .
H00G H 0.738356 0.185280 0.728876 0.092 Uiso 1 1 calc R . . . .
C00H C 0.8228(2) 0.0839(4) 0.64883(15) 0.0753(7) Uani 1 1 d . U . . .
H00H H 0.861729 -0.032764 0.678811 0.090 Uiso 1 1 calc R . . . .
C00I C 0.7807(2) 0.2996(4) 0.53028(15) 0.0813(8) Uani 1 1 d . U . . .
H00I H 0.792933 0.328876 0.480108 0.098 Uiso 1 1 calc R . . . .
C00J C 0.8391(2) 0.1282(5) 0.57473(16) 0.0890(9) Uani 1 1 d . U . . .
H00J H 0.889775 0.042151 0.554267 0.107 Uiso 1 1 calc R . . . .

loop_
_atom_site_aniso_label
_atom_site_aniso_U_11
_atom_site_aniso_U_22
_atom_site_aniso_U_33
_atom_site_aniso_U_23
_atom_site_aniso_U_13
_atom_site_aniso_U_12
N001 0.0593(11) 0.0588(9) 0.0582(10) -0.0085(7) 0.0201(9) 0.0013(7)
C002 0.0585(13) 0.0576(10) 0.0511(11) -0.0072(8) 0.0147(10) -0.0010(8)
C003 0.0554(12) 0.0569(10) 0.0536(12) -0.0086(8) 0.0183(9) -0.0020(8)
C004 0.0568(12) 0.0517(9) 0.0526(12) -0.0057(8) 0.0200(9) -0.0015(8)
C005 0.0585(13) 0.0542(10) 0.0563(12) -0.0007(9) 0.0221(10) -0.0050(8)
C006 0.0574(13) 0.0528(10) 0.0557(12) -0.0066(8) 0.0210(10) -0.0033(8)
C007 0.0592(13) 0.0561(10) 0.0573(12) -0.0093(8) 0.0198(10) -0.0020(8)
C008 0.0593(13) 0.0539(10) 0.0539(12) -0.0042(8) 0.0222(10) -0.0043(8)
C009 0.0618(14) 0.0507(9) 0.0634(13) -0.0016(8) 0.0238(11) 0.0032(8)
C00A 0.0587(13) 0.0540(10) 0.0566(12) -0.0031(9) 0.0198(10) 0.0053(8)
C00B 0.0689(15) 0.0586(11) 0.0592(13) -0.0067(9) 0.0256(11) -0.0012(9)
C00C 0.0793(17) 0.0718(13) 0.0555(13) -0.0072(10) 0.0275(12) -0.0071(11)
C00D 0.0724(16) 0.0702(12) 0.0560(13) -0.0054(10) 0.0204(11) 0.0047(10)
C00E 0.0752(16) 0.0624(12) 0.0643(14) 0.0075(10) 0.0259(12) 0.0021(10)
C00F 0.0800(17) 0.0781(13) 0.0573(13) 0.0056(11) 0.0249(12) -0.0057(11)
C00G 0.0832(18) 0.0864(15) 0.0616(14) 0.0073(11) 0.0201(13) 0.0062(12)
C00H 0.0812(18) 0.0726(13) 0.0689(16) 0.0050(11) 0.0073(13) 0.0145(11)
C00I 0.0906(19) 0.1009(16) 0.0566(14) 0.0038(12) 0.0252(13) 0.0325(14)
C00J 0.096(2) 0.1050(18) 0.0672(16) -0.0043(14) 0.0186(15) 0.0449(15)

loop_
_atom_type_symbol
_atom_type_description
_atom_type_scat_dispersion_real
_atom_type_scat_dispersion_imag
_atom_type_scat_source
C C 0.0147 0.0070 'International Tables Vol C Tables 4.2.6.8 and 6.1.1.4'
H H 0.0000 0.0000 'International Tables Vol C Tables 4.2.6.8 and 6.1.1.4'
N N 0.0253 0.0135 'International Tables Vol C Tables 4.2.6.8 and 6.1.1.4'

loop_
_geom_angle_atom_site_label_1
_geom_angle_atom_site_label_2
_geom_angle_atom_site_label_3
_geom_angle
_geom_angle_site_symmetry_1
_geom_angle_site_symmetry_3
_geom_angle_publ_flag
C003 N001 C007 108.48(17) . . ?
C00D C002 C003 119.77(18) . . ?
C00D C002 C00I 117.6(2) . . ?
C00I C002 C003 122.65(19) . . ?
N001 C003 C002 120.19(18) . . ?
N001 C003 C004 111.45(17) . . ?
C002 C003 C004 128.36(16) . . ?
C006 C004 C003 105.16(15) . . ?
C00A C004 C003 134.36(18) . . ?
C00A C004 C006 120.37(18) . . ?
C009 C005 C008 119.94(18) . . ?
C00E C005 C008 118.31(17) . . ?
C00E C005 C009 121.67(19) . . ?
C004 C006 C007 105.51(17) . . ?
C009 C006 C004 121.37(16) . . ?
C009 C006 C007 132.96(19) . . ?
N001 C007 C006 109.24(16) . . ?
C007 C007 N001 121.2(2) 3_676 . ?
C007 C007 C006 129.6(3) 3_676 . ?
C00A C008 C005 119.79(17) . . ?
C00A C008 C00B 121.38(18) . . ?
C00B C008 C005 118.82(18) . . ?
C005 C009 H009 120.6 . . ?
C006 C009 C005 118.87(18) . . ?
C006 C009 H009 120.6 . . ?
C004 C00A C008 119.52(18) . . ?
C004 C00A H00A 120.2 . . ?
C008 C00A H00A 120.2 . . ?
C008 C00B H00B 119.5 . . ?
C00C C00B C008 121.05(19) . . ?
C00C C00B H00B 119.5 . . ?
C00B C00C H00C 119.8 . . ?
C00B C00C C00F 120.3(2) . . ?
C00F C00C H00C 119.8 . . ?
C002 C00D H00D 119.6 . . ?
C00G C00D C002 120.9(2) . . ?
C00G C00D H00D 119.6 . . ?
C005 C00E H00E 119.6 . . ?
C00F C00E C005 120.9(2) . . ?
C00F C00E H00E 119.6 . . ?
C00C C00F H00F 119.7 . . ?
C00E C00F C00C 120.6(2) . . ?
C00E C00F H00F 119.7 . . ?
C00D C00G H00G 119.5 . . ?
C00H C00G C00D 121.0(2) . . ?
C00H C00G H00G 119.5 . . ?
C00G C00H H00H 120.4 . . ?
C00G C00H C00J 119.1(2) . . ?
C00J C00H H00H 120.4 . . ?
C002 C00I H00I 119.4 . . ?
C00J C00I C002 121.1(2) . . ?
C00J C00I H00I 119.4 . . ?
C00H C00J C00I 120.3(2) . . ?
C00H C00J H00J 119.9 . . ?
C00I C00J H00J 119.9 . . ?

loop_
_geom_bond_atom_site_label_1
_geom_bond_atom_site_label_2
_geom_bond_distance
_geom_bond_site_symmetry_2
_geom_bond_publ_flag
N001 C003 1.311(2) . ?
N001 C007 1.398(3) . ?
C002 C003 1.463(3) . ?
C002 C00D 1.378(3) . ?
C002 C00I 1.385(3) . ?
C003 C004 1.472(3) . ?
C004 C006 1.421(3) . ?
C004 C00A 1.375(2) . ?
C005 C008 1.422(3) . ?
C005 C009 1.417(3) . ?
C005 C00E 1.414(3) . ?
C006 C007 1.459(3) . ?
C006 C009 1.372(3) . ?
C007 C007 1.359(4) 3_676 ?
C008 C00A 1.412(3) . ?
C008 C00B 1.417(3) . ?
C009 H009 0.9300 . ?
C00A H00A 0.9300 . ?
C00B H00B 0.9300 . ?
C00B C00C 1.351(3) . ?
C00C H00C 0.9300 . ?
C00C C00F 1.400(3) . ?
C00D H00D 0.9300 . ?
C00D C00G 1.373(3) . ?
C00E H00E 0.9300 . ?
C00E C00F 1.362(3) . ?
C00F H00F 0.9300 . ?
C00G H00G 0.9300 . ?
C00G C00H 1.363(3) . ?
C00H H00H 0.9300 . ?
C00H C00J 1.367(3) . ?
C00I H00I 0.9300 . ?
C00I C00J 1.376(3) . ?
C00J H00J 0.9300 . ?
